data_7222008
loop_
_publ_author_name
'Pallipurath, Anuradha'
'Skelton, Jonathan M.'
'Delori, Amit'
'Duffy, Connor'
'Erxleben, Andrea'
'Jones, William'

_publ_section_title
;
 Crystalline adducts of the Lawsone molecule
 (2-hydroxy-1,4-naphthaquinone): optical properties and computational
 modelling
;
_journal_issue 40
_journal_name_full CrystEngComm
_journal_page_first 7684
_journal_paper_doi 10.1039/C5CE01644D
_journal_volume 17
_journal_year 2015
_chemical_formula_sum 'C15 H11 N O4'
_chemical_formula_weight 269.25
_chemical_melting_point 420.9
_chemical_name_common lawsone-hydroxypyridine
_space_group_crystal_system monoclinic
_space_group_IT_number 14
_space_group_name_Hall '-P 2yn'
_space_group_name_H-M_alt 'P 1 21/n 1'
_symmetry_space_group_name_Hall '-P 2yn'
_symmetry_space_group_name_H-M 'P 1 21/n 1'
_atom_sites_solution_hydrogens geom
_audit_update_record
;
2015-08-13 deposited with the CCDC.
2015-09-03 downloaded from the CCDC.
;
_cell_angle_alpha 90
_cell_angle_beta 92.329(7)
_cell_angle_gamma 90
_cell_formula_units_Z 4
_cell_length_a 13.6937(12)
_cell_length_b 5.1534(3)
_cell_length_c 17.5288(12)
_cell_measurement_reflns_used 1297
_cell_measurement_temperature 299.3(6)
_cell_measurement_theta_max 29.1660
_cell_measurement_theta_min 4.5840
_cell_volume 1235.97(16)
_computing_cell_refinement
;
'Wed Feb 25 20:23:53 2015'
;
_computing_data_collection
;
'Wed Feb 25 20:23:53 2015'
;
_computing_data_reduction
;
'Wed Feb 25 20:23:53 2015'
;
_computing_molecular_graphics OSCAIL
_computing_structure_refinement 'SHELXL-2014/7 (Sheldrick, 2014)'
_computing_structure_solution SHELXT
_diffrn_ambient_temperature 299.3(6)
_diffrn_detector_area_resol_mean 16.1048
_diffrn_measured_fraction_theta_full 0.998
_diffrn_measured_fraction_theta_max 0.865
_diffrn_measurement_device_type 'Xcalibur, Sapphire3'
_diffrn_measurement_method '\w scans'
_diffrn_radiation_type MoK\a
_diffrn_radiation_wavelength 0.71073
_diffrn_reflns_av_R_equivalents 0.0201
_diffrn_reflns_av_unetI/netI 0.0370
_diffrn_reflns_laue_measured_fraction_full 0.998
_diffrn_reflns_laue_measured_fraction_max 0.865
_diffrn_reflns_limit_h_max 17
_diffrn_reflns_limit_h_min -16
_diffrn_reflns_limit_k_max 5
_diffrn_reflns_limit_k_min -7
_diffrn_reflns_limit_l_max 18
_diffrn_reflns_limit_l_min -23
_diffrn_reflns_number 5890
_diffrn_reflns_point_group_measured_fraction_full 0.998
_diffrn_reflns_point_group_measured_fraction_max 0.865
_diffrn_reflns_theta_full 25.242
_diffrn_reflns_theta_max 29.196
_diffrn_reflns_theta_min 3.704
_diffrn_source 'Enhance (Mo) X-ray Source'
_exptl_absorpt_coefficient_mu 0.106
_exptl_absorpt_correction_T_max 1.00000
_exptl_absorpt_correction_T_min 0.72226
_exptl_absorpt_correction_type multi-scan
_exptl_absorpt_process_details
;
crysalispro, agilent technologies,
version 1.171.37.35 (release 13-08-2014 crysalis171 .net)
(compiled aug 13 2014,18:06:01)
empirical absorption correction using spherical harmonics,
 implemented in scale3 abspack scaling algorithm.
;
_exptl_crystal_colour Colourless
_exptl_crystal_density_diffrn 1.447
_exptl_crystal_description Parallelepiped
_exptl_crystal_F_000 560
_exptl_crystal_recrystallization_method 'Re-crystallisation from solvent: '
_exptl_crystal_size_max 0.50
_exptl_crystal_size_mid 0.25
_exptl_crystal_size_min 0.20
_refine_diff_density_max 0.180
_refine_diff_density_min -0.200
_refine_diff_density_rms 0.040
_refine_ls_extinction_method none
_refine_ls_goodness_of_fit_ref 1.014
_refine_ls_hydrogen_treatment constr
_refine_ls_matrix_type full
_refine_ls_number_parameters 181
_refine_ls_number_reflns 2880
_refine_ls_number_restraints 0
_refine_ls_restrained_S_all 1.014
_refine_ls_R_factor_all 0.0748
_refine_ls_R_factor_gt 0.0445
_refine_ls_shift/su_max 0.000
_refine_ls_shift/su_mean 0.000
_refine_ls_structure_factor_coef Fsqd
_refine_ls_weighting_details 'w=1/[\s^2^(Fo^2^)+(0.0521P)^2^+0.2368P] where P=(Fo^2^+2Fc^2^)/3'
_refine_ls_weighting_scheme calc
_refine_ls_wR_factor_gt 0.1047
_refine_ls_wR_factor_ref 0.1242
_reflns_Friedel_coverage 0.000
_reflns_number_gt 1948
_reflns_number_total 2880
_reflns_threshold_expression 'I > 2\s(I)'
_cod_data_source_file c5ce01644d2.cif
_cod_data_source_block conor_nq-hp
_cod_depositor_comments 'Adding full bibliography for 7222005--7222008.cif.'
_cod_database_code 7222008
_shelx_space_group_comment
;
The symmetry employed for this shelxl refinement is uniquely defined
by the following loop, which should always be used as a source of
symmetry information in preference to the above space-group names.
They are only intended as comments.
;
_shelx_estimated_absorpt_t_min 0.949
_shelx_estimated_absorpt_t_max 0.979

loop_
_space_group_symop_operation_xyz
'x, y, z'
'x+1/2, -y+1/2, z+1/2'
'-x, -y, -z'
'-x-1/2, y-1/2, -z-1/2'

loop_
_atom_site_label
_atom_site_type_symbol
_atom_site_fract_x
_atom_site_fract_y
_atom_site_fract_z
_atom_site_U_iso_or_equiv
_atom_site_adp_type
_atom_site_occupancy
_atom_site_site_symmetry_order
_atom_site_calc_flag
_atom_site_refinement_flags_posn
_atom_site_refinement_flags_adp
O1 O 0.34130(9) 0.6404(2) 0.53957(7) 0.0487(4) Uani 1 1 d . .
O2 O 0.26672(9) 0.5115(2) 0.40070(7) 0.0451(3) Uani 1 1 d . .
H2 H 0.3109 0.4451 0.4270 0.059 Uiso 1 1 calc R U
O3 O 0.04544(9) 1.1948(3) 0.41977(8) 0.0524(4) Uani 1 1 d . .
O4 O 0.40747(9) 0.1793(2) 0.44675(7) 0.0450(3) Uani 1 1 d . .
N1 N 0.49239(10) -0.1648(3) 0.40380(8) 0.0378(4) Uani 1 1 d . .
H1 H 0.5194 -0.1819 0.4487 0.049 Uiso 1 1 calc R U
C1 C 0.27188(12) 0.7665(3) 0.51571(9) 0.0330(4) Uani 1 1 d . .
C2 C 0.22843(12) 0.7082(3) 0.43867(9) 0.0345(4) Uani 1 1 d . .
C3 C 0.15456(13) 0.8515(3) 0.40847(10) 0.0406(4) Uani 1 1 d . .
H3 H 0.1300 0.8123 0.3596 0.053 Uiso 1 1 calc R U
C4 C 0.11176(12) 1.0648(3) 0.44921(10) 0.0373(4) Uani 1 1 d . .
C5 C 0.15004(12) 1.1208(3) 0.52831(9) 0.0328(4) Uani 1 1 d . .
C6 C 0.10838(13) 1.3153(3) 0.57122(11) 0.0430(4) Uani 1 1 d . .
H6 H 0.0563 1.4115 0.5505 0.056 Uiso 1 1 calc R U
C7 C 0.14395(15) 1.3656(4) 0.64408(11) 0.0499(5) Uani 1 1 d . .
H7 H 0.1156 1.4953 0.6727 0.065 Uiso 1 1 calc R U
C8 C 0.22152(16) 1.2246(4) 0.67499(11) 0.0514(5) Uani 1 1 d . .
H8 H 0.2456 1.2606 0.7242 0.067 Uiso 1 1 calc R U
C9 C 0.26363(14) 1.0306(4) 0.63320(10) 0.0430(4) Uani 1 1 d . .
H9 H 0.3159 0.9357 0.6542 0.056 Uiso 1 1 calc R U
C10 C 0.22763(12) 0.9779(3) 0.55994(9) 0.0320(4) Uani 1 1 d . .
C11 C 0.42677(12) 0.0308(3) 0.39221(10) 0.0351(4) Uani 1 1 d . .
C12 C 0.38433(14) 0.0472(4) 0.31692(10) 0.0427(4) Uani 1 1 d . .
H12 H 0.3386 0.1761 0.3053 0.056 Uiso 1 1 calc R U
C13 C 0.40937(15) -0.1214(3) 0.26188(10) 0.0461(5) Uani 1 1 d . .
H13 H 0.3804 -0.1078 0.2132 0.060 Uiso 1 1 calc R U
C14 C 0.47857(14) -0.3163(4) 0.27760(11) 0.0449(5) Uani 1 1 d . .
H14 H 0.4969 -0.4301 0.2396 0.058 Uiso 1 1 calc R U
C15 C 0.51790(13) -0.3348(3) 0.34891(10) 0.0418(4) Uani 1 1 d . .
H15 H 0.5630 -0.4652 0.3607 0.054 Uiso 1 1 calc R U

loop_
_atom_site_aniso_label
_atom_site_aniso_U_11
_atom_site_aniso_U_22
_atom_site_aniso_U_33
_atom_site_aniso_U_23
_atom_site_aniso_U_13
_atom_site_aniso_U_12
O1 0.0498(8) 0.0494(8) 0.0463(8) -0.0017(6) -0.0073(6) 0.0187(6)
O2 0.0500(7) 0.0432(7) 0.0415(7) -0.0105(6) -0.0046(6) 0.0141(6)
O3 0.0476(8) 0.0528(8) 0.0558(8) 0.0014(6) -0.0106(6) 0.0186(6)
O4 0.0521(8) 0.0466(7) 0.0363(7) -0.0072(6) 0.0018(6) 0.0112(6)
N1 0.0412(8) 0.0389(8) 0.0327(8) -0.0016(6) -0.0033(6) 0.0044(7)
C1 0.0336(9) 0.0315(8) 0.0339(9) 0.0039(7) 0.0026(7) 0.0026(7)
C2 0.0368(9) 0.0307(8) 0.0360(9) -0.0025(7) 0.0030(7) 0.0006(7)
C3 0.0432(10) 0.0420(10) 0.0360(9) -0.0057(8) -0.0068(8) 0.0059(8)
C4 0.0340(9) 0.0352(9) 0.0427(10) 0.0041(8) -0.0004(7) 0.0020(7)
C5 0.0323(8) 0.0301(8) 0.0364(9) 0.0016(7) 0.0048(7) -0.0008(7)
C6 0.0417(10) 0.0362(9) 0.0515(11) -0.0014(8) 0.0060(9) 0.0054(8)
C7 0.0594(12) 0.0433(11) 0.0480(12) -0.0109(9) 0.0138(10) 0.0045(9)
C8 0.0678(14) 0.0519(12) 0.0344(10) -0.0054(9) 0.0026(9) 0.0026(10)
C9 0.0506(11) 0.0439(10) 0.0346(9) 0.0015(8) 0.0008(8) 0.0037(8)
C10 0.0338(8) 0.0301(8) 0.0322(8) 0.0029(7) 0.0034(7) -0.0007(7)
C11 0.0368(9) 0.0326(9) 0.0360(9) 0.0000(7) 0.0035(7) -0.0017(7)
C12 0.0507(11) 0.0387(9) 0.0385(10) 0.0041(8) -0.0035(8) 0.0079(8)
C13 0.0615(12) 0.0438(11) 0.0322(9) 0.0017(8) -0.0063(9) 0.0021(9)
C14 0.0552(11) 0.0408(10) 0.0386(10) -0.0069(8) 0.0005(9) 0.0048(9)
C15 0.0454(10) 0.0359(9) 0.0438(10) -0.0034(8) -0.0005(8) 0.0068(8)

loop_
_atom_type_symbol
_atom_type_description
_atom_type_scat_dispersion_real
_atom_type_scat_dispersion_imag
_atom_type_scat_source
C C 0.0033 0.0016 'International Tables Vol C Tables 4.2.6.8 and 6.1.1.4'
H H 0.0000 0.0000 'International Tables Vol C Tables 4.2.6.8 and 6.1.1.4'
N N 0.0061 0.0033 'International Tables Vol C Tables 4.2.6.8 and 6.1.1.4'
O O 0.0106 0.0060 'International Tables Vol C Tables 4.2.6.8 and 6.1.1.4'

loop_
_geom_angle_atom_site_label_1
_geom_angle_atom_site_label_2
_geom_angle_atom_site_label_3
_geom_angle
C2 O2 H2 109.5
C15 N1 C11 124.06(15)
C15 N1 H1 118.0
C11 N1 H1 118.0
O1 C1 C10 123.06(15)
O1 C1 C2 119.04(15)
C10 C1 C2 117.89(14)
O2 C2 C3 121.78(16)
O2 C2 C1 117.22(14)
C3 C2 C1 120.98(15)
C2 C3 C4 122.43(16)
C2 C3 H3 118.8
C4 C3 H3 118.8
O3 C4 C3 121.01(16)
O3 C4 C5 120.83(16)
C3 C4 C5 118.15(15)
C6 C5 C10 119.37(16)
C6 C5 C4 120.44(15)
C10 C5 C4 120.20(14)
C7 C6 C5 120.12(17)
C7 C6 H6 119.9
C5 C6 H6 119.9
C6 C7 C8 120.28(17)
C6 C7 H7 119.9
C8 C7 H7 119.9
C7 C8 C9 120.33(18)
C7 C8 H8 119.8
C9 C8 H8 119.8
C8 C9 C10 119.61(17)
C8 C9 H9 120.2
C10 C9 H9 120.2
C9 C10 C5 120.28(15)
C9 C10 C1 119.49(15)
C5 C10 C1 120.22(15)
O4 C11 N1 119.61(15)
O4 C11 C12 125.23(16)
N1 C11 C12 115.15(15)
C13 C12 C11 121.17(17)
C13 C12 H12 119.4
C11 C12 H12 119.4
C12 C13 C14 120.62(17)
C12 C13 H13 119.7
C14 C13 H13 119.7
C15 C14 C13 118.44(17)
C15 C14 H14 120.8
C13 C14 H14 120.8
C14 C15 N1 120.54(17)
C14 C15 H15 119.7
N1 C15 H15 119.7

loop_
_geom_bond_atom_site_label_1
_geom_bond_atom_site_label_2
_geom_bond_distance
O1 C1 1.2118(19)
O2 C2 1.3319(19)
O2 H2 0.8200
O3 C4 1.226(2)
O4 C11 1.261(2)
N1 C15 1.357(2)
N1 C11 1.360(2)
N1 H1 0.8600
C1 C10 1.481(2)
C1 C2 1.484(2)
C2 C3 1.344(2)
C3 C4 1.448(2)
C3 H3 0.9300
C4 C5 1.490(2)
C5 C6 1.389(2)
C5 C10 1.389(2)
C6 C7 1.373(3)
C6 H6 0.9300
C7 C8 1.379(3)
C7 H7 0.9300
C8 C9 1.380(3)
C8 H8 0.9300
C9 C10 1.384(2)
C9 H9 0.9300
C11 C12 1.423(2)
C12 C13 1.353(2)
C12 H12 0.9300
C13 C14 1.400(3)
C13 H13 0.9300
C14 C15 1.344(2)
C14 H14 0.9300
C15 H15 0.9300

loop_
_geom_hbond_atom_site_label_D
_geom_hbond_atom_site_label_H
_geom_hbond_atom_site_label_A
_geom_hbond_distance_DH
_geom_hbond_distance_HA
_geom_hbond_distance_DA
_geom_hbond_angle_DHA
_geom_hbond_site_symmetry_A
O2 H2 O1 0.82 2.24 2.6849(17) 114.4 .
O2 H2 O4 0.82 1.93 2.6779(17) 152.1 .
N1 H1 O4 0.86 2.05 2.9081(19) 172.8 3_656

loop_
_geom_torsion_atom_site_label_1
_geom_torsion_atom_site_label_2
_geom_torsion_atom_site_label_3
_geom_torsion_atom_site_label_4
_geom_torsion
O1 C1 C2 O2 2.3(2)
C10 C1 C2 O2 -177.62(13)
O1 C1 C2 C3 -176.66(16)
C10 C1 C2 C3 3.4(2)
O2 C2 C3 C4 179.58(15)
C1 C2 C3 C4 -1.5(3)
C2 C3 C4 O3 178.85(17)
C2 C3 C4 C5 -1.6(3)
O3 C4 C5 C6 2.6(3)
C3 C4 C5 C6 -176.92(15)
O3 C4 C5 C10 -177.66(16)
C3 C4 C5 C10 2.8(2)
C10 C5 C6 C7 0.2(3)
C4 C5 C6 C7 179.93(16)
C5 C6 C7 C8 0.4(3)
C6 C7 C8 C9 -0.5(3)
C7 C8 C9 C10 0.0(3)
C8 C9 C10 C5 0.5(3)
C8 C9 C10 C1 -178.97(16)
C6 C5 C10 C9 -0.6(2)
C4 C5 C10 C9 179.63(16)
C6 C5 C10 C1 178.86(15)
C4 C5 C10 C1 -0.9(2)
O1 C1 C10 C9 -2.6(3)
C2 C1 C10 C9 177.35(15)
O1 C1 C10 C5 177.91(16)
C2 C1 C10 C5 -2.1(2)
C15 N1 C11 O4 179.88(16)
C15 N1 C11 C12 0.4(2)
O4 C11 C12 C13 -179.85(17)
N1 C11 C12 C13 -0.4(3)
C11 C12 C13 C14 -0.4(3)
C12 C13 C14 C15 1.3(3)
C13 C14 C15 N1 -1.3(3)
C11 N1 C15 C14 0.5(3)
